data_4328642
loop_
_publ_author_name
'Xiao-Ming Wang'
'Chun-Hai Wang'
'Xiao-Jun Kuang'
'Ru-Qiang Zou'
'Ying-Xia Wang'
'Xi-Ping Jing'

_publ_contact_author_address
; 
College of Chemistry and Molecular Engineering
      Peaking University, Beijing 100871 
      China
;
_publ_contact_author_email xpjing@pku.edu.cn
_publ_contact_author_fax '86 10 6275 1708'
_publ_contact_author_name 'Dr X. P. Jing'
_publ_contact_author_phone '86 10 6275 4188'
_publ_section_title
;
 Promising Oxonitridosilicate Phosphor Host Sr3Si2O4N2: Synthesis,
 Structure, and Luminescence Properties Activated by Eu2+ and Ce3+/Li+ for
 pc-LEDs
;
_journal_name_full 'Inorganic Chemistry'
_journal_page_first 3540
_journal_page_last 3547
_journal_paper_doi 10.1021/ic202340q
_journal_volume 51
_journal_year 2012
_chemical_formula_moiety '6(N2 O4 Si2), 3(Sr0.50),16(Sr)'
_chemical_formula_sum 'N2 O4 Si2 Sr3'
_chemical_formula_weight 411.0430
_space_group_IT_number 205
_symmetry_cell_setting cubic
_symmetry_Int_Tables_number 205
_symmetry_space_group_name_Hall '-P 2ac 2ab 3'
_symmetry_space_group_name_H-M 'P a -3'
_audit_author_name Wang,X,M
_audit_creation_date 2011-09-23T13:55
_audit_update_record '    2011-09-23T13:55    Initial    CIF    as    created    by    GSAS2CIF                '
_cell_angle_alpha 90
_cell_angle_beta 90
_cell_angle_gamma 90
_cell_formula_units_Z 24
_cell_length_a 15.62209
_cell_length_b 15.62209
_cell_length_c 15.62209
_cell_measurement_temperature 293
_cell_volume 3812.566
_computing_structure_refinement GSAS
_diffrn_ambient_pressure 101.325
_diffrn_ambient_temperature 293
_diffrn_measurement_device_type TOF
_diffrn_radiation_probe neutron
_diffrn_radiation_type *neutron
_diffrn_radiation_wavelength 0.71073
_diffrn_source 'nuclear reactor'
_diffrn_source_type TOF
_exptl_crystal_colour white
_exptl_crystal_density_diffrn 4.297
_pd_block_id 2011-09-23T13:55|FINAL-2|f|Overall
_pd_char_colour white
_pd_prep_temperature 293
_pd_proc_ls_prof_R_factor 0.0085
_pd_proc_ls_prof_wR_factor 0.0203
_refine_ls_goodness_of_fit_all 1.18
_refine_ls_matrix_type full
_refine_ls_number_parameters 5
_refine_ls_number_restraints 0
_refine_ls_R_factor_all 0.0085
_refine_ls_R_Fsqd_factor 0.0172
_refine_ls_R_I_factor 0.0203
_refine_ls_shift/su_max 0.0001
_refine_ls_shift/su_mean 0.0001
_cod_data_source_file ic202340q_si_001.cif
_cod_data_source_block SrSiON_publ
_cod_depositor_comments
;
The following automatic conversions were performed:

'_geom_bond_publ_flag' value 'N' changed to 'n' according to the
built-in table from CIF Core dictionary named 'cif_core.dic' version
2.4.1 from 2010-06-29 (28 times).

'_geom_angle_publ_flag' value 'N'
changed to 'n' according to the built-in table from CIF Core
dictionary named 'cif_core.dic' version 2.4.1 from 2010-06-29 (879
times).

Automatic conversion script
Id: cif_fix_values 1891 2012-01-12 08:04:46Z andrius 
;
_cod_original_cell_volume 3812.57
_cod_original_sg_symbol_Hall '-P 2ac 2ab '
_cod_database_code 4328642

loop_
_symmetry_equiv_pos_as_xyz
+x,+y,+z
+z,+x,+y
+y,+z,+x
+x+1/2,+y,-z+1/2
-z+1/2,+x+1/2,+y
+y,-z+1/2,+x+1/2
-z,+x+1/2,-y+1/2
-y+1/2,-z,+x+1/2
+y+1/2,-z+1/2,-x
-x,+y+1/2,-z+1/2
-z+1/2,-x,+y+1/2
+x+1/2,-y+1/2,-z
-x,-y,-z
-z,-x,-y
-y,-z,-x
-x+1/2,-y,+z+1/2
+z+1/2,-x+1/2,-y
-y,+z+1/2,-x+1/2
+z,-x+1/2,+y+1/2
+y+1/2,+z,-x+1/2
-y+1/2,+z+1/2,+x
+x,-y+1/2,+z+1/2
+z+1/2,+x,-y+1/2
-x+1/2,+y+1/2,+z

loop_
_atom_site_type_symbol
_atom_site_label
_atom_site_fract_x
_atom_site_fract_y
_atom_site_fract_z
_atom_site_occupancy
_atom_site_U_iso_or_equiv
_atom_site_symmetry_multiplicity
Sr Sr1 0 0 0 1 0.0095(2) 4
Sr Sr2 0.2368(5) 0.2368(5) 0.2368(5) 0.5 0.0473(6) 8
Sr Sr3 0.372(1) 0.372(1) 0.372(1) 1 0.0089(4) 8
Sr Sr4 0.1365(6) 0.1365(6) 0.1365(6) 1 0.0234(1) 8
Sr Sr5 0.3585(5) 0.1371(9) 0.3711(3) 1 0.0158(7) 24
Sr Sr6 0.1152(9) 0.1025(5) 0.3838(8) 1 0.0100(9) 24
Si Si1 0.5012(2) 0.229(1) 0.233(7) 1 0.0088(7) 24
Si Si2 0.480(9) 0.0220(3) 0.2559(7) 1 0.0039(9) 24
O O1 0.2642(8) 0.2687(9) 0.4102(8) 1 0.0170(3) 24
O O2 0.3346(8) 0.4834(5) 0.4801(2) 1 0.0179(5) 24
O O3 0.0884(5) 0.2769(2) 0.2236(1) 1 0.0163(3) 24
O O4 0.0198(2) 0.9730(9) 0.1588(7) 1 0.0199(5) 24
N N1 0.1244(2) 0.2556(3) 0.5094(5) 1 0.0166(8) 24
N N2 0.2495(5) 0.1247(7) 0.5033(2) 1 0.0153(3) 24

loop_
_atom_type_symbol
_atom_type_oxidation_number
_atom_type_scat_length_neutron
_atom_type_scat_source
Sr2+ 2 7.05 International_Tables_Vol_c
Si4+ 4 4.15 International_Tables_Vol_c
O2- -2 5.81 International_Tables_Vol_c
N3- -3 9.36 International_Tables_Vol_c

loop_
_geom_angle_atom_site_label_1
_geom_angle_atom_site_label_2
_geom_angle_atom_site_label_3
_geom_angle
_geom_angle_site_symmetry_1
_geom_angle_site_symmetry_3
_geom_angle_publ_flag
Sr4 Sr1 Sr4 180 1_555 -1_555 n
Sr4 Sr1 Sr5 72.20780(30) 1_555 4_455 n
Sr4 Sr1 Sr5 72.20780(30) 1_555 5_545 n
Sr4 Sr1 Sr5 72.2078(6) 1_555 6_554 n
Sr4 Sr1 Sr5 107.79220(30) 1_555 -4_554 n
Sr4 Sr1 Sr5 107.79220(30) 1_555 -5_464 n
Sr4 Sr1 Sr5 107.7922(6) 1_555 -6_455 n
Sr4 Sr1 O4 57.33280(30) 1_555 1_545 n
Sr4 Sr1 O4 57.33280(30) 1_555 2_554 n
Sr4 Sr1 O4 57.3328 1_555 3_455 n
Sr4 Sr1 O4 122.66720(30) 1_555 -1_565 n
Sr4 Sr1 O4 122.66720(30) 1_555 -2_556 n
Sr4 Sr1 O4 122.6672 1_555 -3_655 n
Sr4 Sr1 Sr5 107.79220(30) -1_555 4_455 n
Sr4 Sr1 Sr5 107.79220(30) -1_555 5_545 n
Sr4 Sr1 Sr5 107.7922(6) -1_555 6_554 n
Sr4 Sr1 Sr5 72.20780(30) -1_555 -4_554 n
Sr4 Sr1 Sr5 72.20780(30) -1_555 -5_464 n
Sr4 Sr1 Sr5 72.2078(6) -1_555 -6_455 n
Sr4 Sr1 O4 122.66720(30) -1_555 1_545 n
Sr4 Sr1 O4 122.66720(30) -1_555 2_554 n
Sr4 Sr1 O4 122.6672 -1_555 3_455 n
Sr4 Sr1 O4 57.33280(30) -1_555 -1_565 n
Sr4 Sr1 O4 57.33280(30) -1_555 -2_556 n
Sr4 Sr1 O4 57.3328 -1_555 -3_655 n
Sr5 Sr1 Sr5 111.0968(6) 4_455 5_545 n
Sr5 Sr1 Sr5 111.09680(30) 4_455 6_554 n
Sr5 Sr1 Sr5 180 4_455 -4_554 n
Sr5 Sr1 Sr5 68.9032(6) 4_455 -5_464 n
Sr5 Sr1 Sr5 68.90320(30) 4_455 -6_455 n
Sr5 Sr1 O4 68.5481(4) 4_455 1_545 n
Sr5 Sr1 O4 127.4089 4_455 2_554 n
Sr5 Sr1 O4 42.55970(10) 4_455 3_455 n
Sr5 Sr1 O4 111.4519(4) 4_455 -1_565 n
Sr5 Sr1 O4 52.5911 4_455 -2_556 n
Sr5 Sr1 O4 137.44031(10) 4_455 -3_655 n
Sr5 Sr1 Sr5 111.09680(30) 5_545 6_554 n
Sr5 Sr1 Sr5 68.9032(6) 5_545 -4_554 n
Sr5 Sr1 Sr5 180 5_545 -5_464 n
Sr5 Sr1 Sr5 68.90320(30) 5_545 -6_455 n
Sr5 Sr1 O4 42.55970(20) 5_545 1_545 n
Sr5 Sr1 O4 68.54810(20) 5_545 2_554 n
Sr5 Sr1 O4 127.40890(30) 5_545 3_455 n
Sr5 Sr1 O4 137.44031(20) 5_545 -1_565 n
Sr5 Sr1 O4 111.45190(20) 5_545 -2_556 n
Sr5 Sr1 O4 52.59110(30) 5_545 -3_655 n
Sr5 Sr1 Sr5 68.90320(30) 6_554 -4_554 n
Sr5 Sr1 Sr5 68.90320(30) 6_554 -5_464 n
Sr5 Sr1 Sr5 180 6_554 -6_455 n
Sr5 Sr1 O4 127.40890(30) 6_554 1_545 n
Sr5 Sr1 O4 42.55970(10) 6_554 2_554 n
Sr5 Sr1 O4 68.54810(20) 6_554 3_455 n
Sr5 Sr1 O4 52.59110(30) 6_554 -1_565 n
Sr5 Sr1 O4 137.44031(10) 6_554 -2_556 n
Sr5 Sr1 O4 111.45190(20) 6_554 -3_655 n
Sr5 Sr1 Sr5 111.0968(6) -4_554 -5_464 n
Sr5 Sr1 Sr5 111.09680(30) -4_554 -6_455 n
Sr5 Sr1 O4 111.4519(4) -4_655 1_545 n
Sr5 Sr1 O4 52.5911 -4_655 2_554 n
Sr5 Sr1 O4 137.44031(10) -4_655 3_455 n
Sr5 Sr1 O4 68.5481(4) -4_655 -1_565 n
Sr5 Sr1 O4 127.4089 -4_655 -2_556 n
Sr5 Sr1 O4 42.55970(10) -4_655 -3_655 n
Sr5 Sr1 Sr5 111.09680(30) -5_464 -6_455 n
Sr5 Sr1 O4 137.44031(20) -5_565 1_545 n
Sr5 Sr1 O4 111.45190(20) -5_565 2_554 n
Sr5 Sr1 O4 52.59110(30) -5_565 3_455 n
Sr5 Sr1 O4 42.55970(20) -5_565 -1_565 n
Sr5 Sr1 O4 68.54810(20) -5_565 -2_556 n
Sr5 Sr1 O4 127.40890(30) -5_565 -3_655 n
Sr5 Sr1 O4 52.59110(30) -6_556 1_545 n
Sr5 Sr1 O4 137.44031(10) -6_556 2_554 n
Sr5 Sr1 O4 111.45190(20) -6_556 3_455 n
Sr5 Sr1 O4 127.40890(30) -6_556 -1_565 n
Sr5 Sr1 O4 42.55970(10) -6_556 -2_556 n
Sr5 Sr1 O4 68.54810(20) -6_556 -3_655 n
O4 Sr1 O4 93.61150(20) 1_545 2_554 n
O4 Sr1 O4 93.61150(20) 1_545 3_455 n
O4 Sr1 O4 180 1_545 -1_565 n
O4 Sr1 O4 86.38850(20) 1_545 -2_556 n
O4 Sr1 O4 86.38850(20) 1_545 -3_655 n
O4 Sr1 O4 93.6115 2_554 3_455 n
O4 Sr1 O4 86.38850(20) 2_554 -1_565 n
O4 Sr1 O4 180 2_554 -2_556 n
O4 Sr1 O4 86.3885 2_554 -3_655 n
O4 Sr1 O4 86.38850(20) 3_455 -1_565 n
O4 Sr1 O4 86.3885 3_455 -2_556 n
O4 Sr1 O4 180 3_455 -3_655 n
O4 Sr1 O4 93.61150(20) -1_565 -2_556 n
O4 Sr1 O4 93.61150(20) -1_565 -3_655 n
O4 Sr1 O4 93.6115 -2_556 -3_655 n
Sr3 Sr2 Sr4 180 1_555 1_555 n
Sr3 Sr2 Sr5 64.12520(30) 1_555 1_555 n
Sr3 Sr2 Sr5 64.1252(6) 1_555 2_555 n
Sr3 Sr2 Sr5 64.12520(30) 1_555 3_555 n
Sr3 Sr2 Sr6 105.6218(6) 1_555 1_555 n
Sr3 Sr2 Sr6 105.62180(30) 1_555 2_555 n
Sr3 Sr2 Sr6 105.62180(30) 1_555 3_555 n
Sr3 Sr2 O1 41.13790(20) 1_555 1_555 n
Sr3 Sr2 O1 41.13790(10) 1_555 2_555 n
Sr3 Sr2 O1 41.13790(10) 1_555 3_555 n
Sr3 Sr2 O3 117.0587 1_555 1_555 n
Sr3 Sr2 O3 117.05870(30) 1_555 2_555 n
Sr3 Sr2 O3 117.0587(4) 1_555 3_555 n
Sr4 Sr2 Sr5 115.87480(30) 1_555 1_555 n
Sr4 Sr2 Sr5 115.8748(6) 1_555 2_555 n
Sr4 Sr2 Sr5 115.87480(30) 1_555 3_555 n
Sr4 Sr2 Sr6 74.3782(6) 1_555 1_555 n
Sr4 Sr2 Sr6 74.37820(30) 1_555 2_555 n
Sr4 Sr2 Sr6 74.37820(30) 1_555 3_555 n
Sr4 Sr2 O1 138.86211(20) 1_555 1_555 n
Sr4 Sr2 O1 138.86211(10) 1_555 2_555 n
Sr4 Sr2 O1 138.86211(10) 1_555 3_555 n
Sr4 Sr2 O3 62.9413 1_555 1_555 n
Sr4 Sr2 O3 62.94130(30) 1_555 2_555 n
Sr4 Sr2 O3 62.9413(4) 1_555 3_555 n
Sr5 Sr2 Sr5 102.37590(30) 1_555 2_555 n
Sr5 Sr2 Sr5 102.3759(6) 1_555 3_555 n
Sr5 Sr2 Sr6 67.66890(30) 1_555 1_555 n
Sr5 Sr2 Sr6 75.6307(6) 1_555 2_555 n
Sr5 Sr2 Sr6 168.7204 1_555 3_555 n
Sr5 Sr2 O1 50.56920(30) 1_555 1_555 n
Sr5 Sr2 O1 52.1214 1_555 2_555 n
Sr5 Sr2 O1 105.25560(20) 1_555 3_555 n
Sr5 Sr2 O3 138.32120(20) 1_555 1_555 n
Sr5 Sr2 O3 54.4358 1_555 2_555 n
Sr5 Sr2 O3 115.4865(5) 1_555 3_555 n
Sr5 Sr2 Sr5 102.37590(30) 2_555 3_555 n
Sr5 Sr2 Sr6 168.7204 2_555 1_555 n
Sr5 Sr2 Sr6 67.66890(20) 2_555 2_555 n
Sr5 Sr2 Sr6 75.63070(20) 2_555 3_555 n
Sr5 Sr2 O1 105.2556(4) 2_555 1_555 n
Sr5 Sr2 O1 50.56920(30) 2_555 2_555 n
Sr5 Sr2 O1 52.12140(20) 2_555 3_555 n
Sr5 Sr2 O3 115.48650(10) 2_555 1_555 n
Sr5 Sr2 O3 138.3212 2_555 2_555 n
Sr5 Sr2 O3 54.43580(20) 2_555 3_555 n
Sr5 Sr2 Sr6 75.6307(4) 3_555 1_555 n
Sr5 Sr2 Sr6 168.7204 3_555 2_555 n
Sr5 Sr2 Sr6 67.6689(6) 3_555 3_555 n
Sr5 Sr2 O1 52.12140(30) 3_555 1_555 n
Sr5 Sr2 O1 105.25560(20) 3_555 2_555 n
Sr5 Sr2 O1 50.5692 3_555 3_555 n
Sr5 Sr2 O3 54.43580(20) 3_555 1_555 n
Sr5 Sr2 O3 115.48650(30) 3_555 2_555 n
Sr5 Sr2 O3 138.32120(20) 3_555 3_555 n
Sr6 Sr2 Sr6 113.03090(30) 1_555 2_555 n
Sr6 Sr2 Sr6 113.03090(30) 1_555 3_555 n
Sr6 Sr2 O1 64.5749(5) 1_555 1_555 n
Sr6 Sr2 O1 118.81510(30) 1_555 2_555 n
Sr6 Sr2 O1 123.76360(30) 1_555 3_555 n
Sr6 Sr2 O3 72.69040(20) 1_555 1_555 n
Sr6 Sr2 O3 40.3512 1_555 2_555 n
Sr6 Sr2 O3 133.79880(30) 1_555 3_555 n
Sr6 Sr2 Sr6 113.0309(6) 2_555 3_555 n
Sr6 Sr2 O1 123.76360(30) 2_555 1_555 n
Sr6 Sr2 O1 64.57490(30) 2_555 2_555 n
Sr6 Sr2 O1 118.8151 2_555 3_555 n
Sr6 Sr2 O3 133.79880(30) 2_555 1_555 n
Sr6 Sr2 O3 72.69040(30) 2_555 2_555 n
Sr6 Sr2 O3 40.35120(10) 2_555 3_555 n
Sr6 Sr2 O1 118.81510(30) 3_555 1_555 n
Sr6 Sr2 O1 123.7636 3_555 2_555 n
Sr6 Sr2 O1 64.57490(20) 3_555 3_555 n
Sr6 Sr2 O3 40.35120(10) 3_555 1_555 n
Sr6 Sr2 O3 133.7988 3_555 2_555 n
Sr6 Sr2 O3 72.6904(4) 3_555 3_555 n
O1 Sr2 O1 69.4635 1_555 2_555 n
O1 Sr2 O1 69.4635 1_555 3_555 n
O1 Sr2 O3 100.646 1_555 1_555 n
O1 Sr2 O3 86.15390(30) 1_555 2_555 n
O1 Sr2 O3 155.52440(30) 1_555 3_555 n
O1 Sr2 O1 69.4635 2_555 3_555 n
O1 Sr2 O3 155.5244 2_555 1_555 n
O1 Sr2 O3 100.64600(10) 2_555 2_555 n
O1 Sr2 O3 86.15390(30) 2_555 3_555 n
O1 Sr2 O3 86.1539 3_555 1_555 n
O1 Sr2 O3 155.52440(30) 3_555 2_555 n
O1 Sr2 O3 100.64600(10) 3_555 3_555 n
O3 Sr2 O3 100.9292 1_555 2_555 n
O3 Sr2 O3 100.92920(20) 1_555 3_555 n
O3 Sr2 O3 100.92920(20) 2_555 3_555 n
Sr2 Sr3 Sr5 52.26330(20) 1_555 1_555 n
Sr2 Sr3 Sr5 52.26330(30) 1_555 2_555 n
Sr2 Sr3 Sr5 52.26330(10) 1_555 3_555 n
Sr2 Sr3 Sr6 129.54340(30) 1_555 -7_456 n
Sr2 Sr3 Sr6 129.54340(10) 1_555 -8_546 n
Sr2 Sr3 Sr6 129.54340(10) 1_555 -12_555 n
Sr2 Sr3 O1 49.6209(5) 1_555 1_555 n
Sr2 Sr3 O1 49.62090(20) 1_555 2_555 n
Sr2 Sr3 O1 49.62090(20) 1_555 3_555 n
Sr2 Sr3 O2 131.16760(20) 1_555 1_555 n
Sr2 Sr3 O2 131.16760(20) 1_555 2_555 n
Sr2 Sr3 O2 131.1676(4) 1_555 3_555 n
Sr5 Sr3 Sr5 86.4524 1_555 2_555 n
Sr5 Sr3 Sr5 86.4524 1_555 3_555 n
Sr5 Sr3 Sr6 93.5279 1_555 -7_456 n
Sr5 Sr3 Sr6 96.2312 1_555 -8_546 n
Sr5 Sr3 Sr6 177.3107 1_555 -12_555 n
Sr5 Sr3 O1 46.61560(30) 1_555 2_555 n
Sr5 Sr3 O1 101.87670(10) 1_555 3_555 n
Sr5 Sr3 O2 133.30479(30) 1_555 1_555 n
Sr5 Sr3 O2 78.91810(10) 1_555 2_555 n
Sr5 Sr3 O2 135.6408 1_555 3_555 n
Sr5 Sr3 Sr5 86.4524 2_555 3_555 n
Sr5 Sr3 Sr6 177.3107 2_555 -7_456 n
Sr5 Sr3 Sr6 93.5279 2_555 -8_546 n
Sr5 Sr3 Sr6 96.2312 2_555 -12_555 n
Sr5 Sr3 O1 101.87670(20) 2_555 1_555 n
Sr5 Sr3 O1 44.89350(30) 2_555 2_555 n
Sr5 Sr3 O1 46.61560(30) 2_555 3_555 n
Sr5 Sr3 O2 135.64079(30) 2_555 1_555 n
Sr5 Sr3 O2 133.30479(30) 2_555 2_555 n
Sr5 Sr3 O2 78.91810(20) 2_555 3_555 n
Sr5 Sr3 Sr6 96.2312 3_555 -7_456 n
Sr5 Sr3 Sr6 177.3107 3_555 -8_546 n
Sr5 Sr3 Sr6 93.5279 3_555 -12_555 n
Sr5 Sr3 O1 46.61560(10) 3_555 1_555 n
Sr5 Sr3 O1 101.87670(10) 3_555 2_555 n
Sr5 Sr3 O1 44.89350(20) 3_555 3_555 n
Sr5 Sr3 O2 78.91810(10) 3_555 1_555 n
Sr5 Sr3 O2 135.64079(20) 3_555 2_555 n
Sr5 Sr3 O2 133.30479(10) 3_555 3_555 n
Sr6 Sr3 Sr6 83.7995 -7_456 -8_546 n
Sr6 Sr3 Sr6 83.7995 -7_456 -12_555 n
Sr6 Sr3 O1 79.93220(20) -7_456 1_555 n
Sr6 Sr3 O1 133.94310(30) -7_456 2_555 n
Sr6 Sr3 O1 135.90930(30) -7_456 3_555 n
Sr6 Sr3 O2 45.48370(30) -7_566 1_555 n
Sr6 Sr3 O2 44.15150(30) -7_566 2_555 n
Sr6 Sr3 O2 99.28450(20) -7_566 3_555 n
Sr6 Sr3 Sr6 83.7995 -8_546 -12_555 n
Sr6 Sr3 O1 135.90930(10) -8_546 1_555 n
Sr6 Sr3 O1 79.93220(10) -8_546 2_555 n
Sr6 Sr3 O1 133.94310(20) -8_546 3_555 n
Sr6 Sr3 O2 99.28450(10) -8_656 1_555 n
Sr6 Sr3 O2 45.48370(20) -8_656 2_555 n
Sr6 Sr3 O2 44.15150(10) -8_656 3_555 n
Sr6 Sr3 O1 133.94310(10) -12_555 1_555 n
Sr6 Sr3 O1 135.90930(20) -12_555 2_555 n
Sr6 Sr3 O1 79.93220(10) -12_555 3_555 n
Sr6 Sr3 O2 44.15150(20) -12_665 1_555 n
Sr6 Sr3 O2 99.28450(10) -12_665 2_555 n
Sr6 Sr3 O2 45.48370(10) -12_665 3_555 n
O1 Sr3 O1 82.55640(30) 1_555 2_555 n
O1 Sr3 O1 82.55640(30) 1_555 3_555 n
O1 Sr3 O2 97.81460(30) 1_555 1_555 n
O1 Sr3 O2 98.25030(30) 1_555 2_555 n
O1 Sr3 O2 179.1454 1_555 3_555 n
O1 Sr3 O1 82.5564(5) 2_555 3_555 n
O1 Sr3 O2 179.1454 2_555 1_555 n
O1 Sr3 O2 97.8146(5) 2_555 2_555 n
O1 Sr3 O2 98.25030(20) 2_555 3_555 n
O1 Sr3 O2 98.2503(5) 3_555 1_555 n
O1 Sr3 O2 179.1454 3_555 2_555 n
O1 Sr3 O2 97.81460(30) 3_555 3_555 n
O2 Sr3 O2 81.3749(5) 1_555 2_555 n
O2 Sr3 O2 81.37490(30) 1_555 3_555 n
O2 Sr3 O2 81.37490(30) 2_555 3_555 n
Sr1 Sr4 Sr2 180 1_555 1_555 n
Sr1 Sr4 Sr6 116.2641(4) 1_555 1_555 n
Sr1 Sr4 Sr6 116.26410(20) 1_555 2_555 n
Sr1 Sr4 Sr6 116.26410(20) 1_555 3_555 n
Sr1 Sr4 Si1 103.8924(4) 1_555 4_455 n
Sr1 Sr4 Si1 103.89240(30) 1_555 5_545 n
Sr1 Sr4 Si1 103.8924(6) 1_555 6_554 n
Sr1 Sr4 Si2 64.8590(6) 1_555 4_455 n
Sr1 Sr4 Si2 64.85900(20) 1_555 5_545 n
Sr1 Sr4 Si2 64.85900(30) 1_555 6_554 n
Sr1 Sr4 N1 83.7624 1_555 -9_655 n
Sr1 Sr4 N1 83.7624(5) 1_555 -10_565 n
Sr1 Sr4 N1 83.7624(5) 1_555 -11_556 n
Sr1 Sr4 O3 126.99460(20) 1_555 1_555 n
Sr1 Sr4 O3 126.99460(30) 1_555 2_555 n
Sr1 Sr4 O3 126.9946(5) 1_555 3_555 n
Sr2 Sr4 Sr6 63.7359(4) 1_555 1_555 n
Sr2 Sr4 Sr6 63.73590(20) 1_555 2_555 n
Sr2 Sr4 Sr6 63.73590(20) 1_555 3_555 n
Sr2 Sr4 Si1 76.1076(4) 1_555 4_455 n
Sr2 Sr4 Si1 76.10760(30) 1_555 5_545 n
Sr2 Sr4 Si1 76.1076(6) 1_555 6_554 n
Sr2 Sr4 Si2 115.1410(6) 1_555 4_455 n
Sr2 Sr4 Si2 115.14100(20) 1_555 5_545 n
Sr2 Sr4 Si2 115.14100(30) 1_555 6_554 n
Sr2 Sr4 N1 96.2376 1_555 -9_655 n
Sr2 Sr4 N1 96.2376(5) 1_555 -10_565 n
Sr2 Sr4 N1 96.2376(5) 1_555 -11_556 n
Sr2 Sr4 O3 53.00550(20) 1_555 1_555 n
Sr2 Sr4 O3 53.00550(30) 1_555 2_555 n
Sr2 Sr4 O3 53.0055(5) 1_555 3_555 n
Sr6 Sr4 Sr6 101.9043 1_555 2_555 n
Sr6 Sr4 Sr6 101.9043 1_555 3_555 n
Sr6 Sr4 Si1 52.59840(30) 1_555 4_455 n
Sr6 Sr4 Si1 61.82840(20) 1_555 5_545 n
Sr6 Sr4 Si1 139.53259(20) 1_555 6_554 n
Sr6 Sr4 Si2 52.42360(20) 1_555 4_455 n
Sr6 Sr4 Si2 117.19040(30) 1_555 5_545 n
Sr6 Sr4 Si2 135.79660(30) 1_555 6_554 n
Sr6 Sr4 N1 91.33170(10) 1_555 -9_655 n
Sr6 Sr4 N1 146.32761(20) 1_555 -10_565 n
Sr6 Sr4 N1 44.66540(30) 1_555 -11_556 n
Sr6 Sr4 O3 65.64100(30) 1_555 1_555 n
Sr6 Sr4 O3 36.83050(30) 1_555 2_555 n
Sr6 Sr4 O3 114.45880(10) 1_555 3_555 n
Sr6 Sr4 Sr6 101.9043 2_555 3_555 n
Sr6 Sr4 Si1 139.53259(10) 2_555 4_455 n
Sr6 Sr4 Si1 52.59840(20) 2_555 5_545 n
Sr6 Sr4 Si1 61.8284 2_555 6_554 n
Sr6 Sr4 Si2 135.7966 2_555 4_455 n
Sr6 Sr4 Si2 52.4236 2_555 5_545 n
Sr6 Sr4 Si2 117.19040(30) 2_555 6_554 n
Sr6 Sr4 N1 44.6654 2_555 -9_655 n
Sr6 Sr4 N1 91.33170(10) 2_555 -10_565 n
Sr6 Sr4 N1 146.32761(20) 2_555 -11_556 n
Sr6 Sr4 O3 114.4588 2_555 1_555 n
Sr6 Sr4 O3 65.6410(4) 2_555 2_555 n
Sr6 Sr4 O3 36.8305 2_555 3_555 n
Sr6 Sr4 Si1 61.82840(20) 3_555 4_455 n
Sr6 Sr4 Si1 139.53259(10) 3_555 5_545 n
Sr6 Sr4 Si1 52.59840(10) 3_555 6_554 n
Sr6 Sr4 Si2 117.1904 3_555 4_455 n
Sr6 Sr4 Si2 135.79660(30) 3_555 5_545 n
Sr6 Sr4 Si2 52.42360(20) 3_555 6_554 n
Sr6 Sr4 N1 146.3276 3_555 -9_655 n
Sr6 Sr4 N1 44.66540(30) 3_555 -10_565 n
Sr6 Sr4 N1 91.33170(10) 3_555 -11_556 n
Sr6 Sr4 O3 36.83050(30) 3_555 1_555 n
Sr6 Sr4 O3 114.45880(10) 3_555 2_555 n
Sr6 Sr4 O3 65.641 3_555 3_555 n
Si1 Sr4 Si1 114.4267(6) 4_455 5_545 n
Si1 Sr4 Si1 114.42670(30) 4_455 6_554 n
Si1 Sr4 Si2 58.12920(20) 4_455 4_455 n
Si1 Sr4 Si2 161.3674 4_455 5_545 n
Si1 Sr4 Si2 83.4792(6) 4_455 6_554 n
Si1 Sr4 N1 143.06860(20) 4_455 -9_655 n
Si1 Sr4 N1 98.0140(5) 4_455 -10_565 n
Si1 Sr4 N1 30.62610(10) 4_455 -11_556 n
Si1 Sr4 O3 31.10820(10) 4_455 1_555 n
Si1 Sr4 O3 86.8484(6) 4_455 2_555 n
Si1 Sr4 O3 118.53800(10) 4_455 3_555 n
Si1 Sr4 Si1 114.42670(20) 5_545 6_554 n
Si1 Sr4 Si2 83.47920(20) 5_545 4_455 n
Si1 Sr4 Si2 58.1292(5) 5_545 5_545 n
Si1 Sr4 Si2 161.36740(10) 5_545 6_554 n
Si1 Sr4 N1 30.62610(30) 5_545 -9_655 n
Si1 Sr4 N1 143.06860(10) 5_545 -10_565 n
Si1 Sr4 N1 98.0140(4) 5_545 -11_556 n
Si1 Sr4 O3 118.5380(5) 5_545 1_555 n
Si1 Sr4 O3 31.1082 5_545 2_555 n
Si1 Sr4 O3 86.84840(20) 5_545 3_555 n
Si1 Sr4 Si2 161.3674 6_554 4_455 n
Si1 Sr4 Si2 83.4792(4) 6_554 5_545 n
Si1 Sr4 Si2 58.12920(30) 6_554 6_554 n
Si1 Sr4 N1 98.01400(10) 6_554 -9_655 n
Si1 Sr4 N1 30.62610(20) 6_554 -10_565 n
Si1 Sr4 N1 143.06860(20) 6_554 -11_556 n
Si1 Sr4 O3 86.8484(4) 6_554 1_555 n
Si1 Sr4 O3 118.5380(4) 6_554 2_555 n
Si1 Sr4 O3 31.10820(10) 6_554 3_555 n
Si2 Sr4 Si2 103.25330(30) 4_455 5_545 n
Si2 Sr4 Si2 103.25330(30) 4_455 6_554 n
Si2 Sr4 N1 95.4791 4_455 -9_655 n
Si2 Sr4 N1 130.74130(20) 4_455 -10_565 n
Si2 Sr4 N1 27.54990(10) 4_455 -11_556 n
Si2 Sr4 O3 88.84180(30) 4_455 1_555 n
Si2 Sr4 O3 79.3262(4) 4_455 2_555 n
Si2 Sr4 O3 166.50070(10) 4_455 3_555 n
Si2 Sr4 Si2 103.2533(6) 5_545 6_554 n
Si2 Sr4 N1 27.54990(20) 5_545 -9_655 n
Si2 Sr4 N1 95.4791(6) 5_545 -10_565 n
Si2 Sr4 N1 130.74130(20) 5_545 -11_556 n
Si2 Sr4 O3 166.5007 5_545 1_555 n
Si2 Sr4 O3 88.8418(6) 5_545 2_555 n
Si2 Sr4 O3 79.32620(10) 5_545 3_555 n
Si2 Sr4 N1 130.7413(4) 6_554 -9_655 n
Si2 Sr4 N1 27.54990(20) 6_554 -10_565 n
Si2 Sr4 N1 95.4791(5) 6_554 -11_556 n
Si2 Sr4 O3 79.3262(6) 6_554 1_555 n
Si2 Sr4 O3 166.50070(10) 6_554 2_555 n
Si2 Sr4 O3 88.84180(20) 6_554 3_555 n
N1 Sr4 N1 118.83520(30) -9_655 -10_565 n
N1 Sr4 N1 118.83520(10) -9_655 -11_556 n
N1 Sr4 O3 146.91020(20) -9_655 1_555 n
N1 Sr4 O3 61.32310(30) -9_655 2_555 n
N1 Sr4 O3 80.6882 -9_655 3_555 n
N1 Sr4 N1 118.8352(4) -10_565 -11_556 n
N1 Sr4 O3 80.6882(6) -10_565 1_555 n
N1 Sr4 O3 146.91020(20) -10_565 2_555 n
N1 Sr4 O3 61.32310(10) -10_565 3_555 n
N1 Sr4 O3 61.32310(20) -11_556 1_555 n
N1 Sr4 O3 80.6882(6) -11_556 2_555 n
N1 Sr4 O3 146.91020(10) -11_556 3_555 n
O3 Sr4 O3 87.5278(5) 1_555 2_555 n
O3 Sr4 O3 87.52780(20) 1_555 3_555 n
O3 Sr4 O3 87.52780(30) 2_555 3_555 n
Sr1 Sr5 Sr2 171.7487 4_555 1_555 n
Sr1 Sr5 Sr3 123.01260(10) 4_555 1_555 n
Sr1 Sr5 Sr5 55.54840(30) 4_555 -7_465 n
Sr1 Sr5 Sr5 55.54840(20) 4_555 -9_554 n
Sr1 Sr5 Sr6 118.91730(10) 4_555 1_555 n
Sr1 Sr5 Sr6 116.0896(4) 4_555 2_555 n
Sr1 Sr5 Si1 101.3733(4) 4_555 1_555 n
Sr1 Sr5 Si1 107.6265(6) 4_555 3_555 n
Sr1 Sr5 Si1 104.3781(4) 4_555 5_545 n
Sr1 Sr5 Si2 67.6155(6) 4_555 1_555 n
Sr1 Sr5 Si2 65.60230(30) 4_555 -7_465 n
Sr1 Sr5 O1 132.2020(4) 4_555 1_555 n
Sr1 Sr5 O1 125.32830(20) 4_555 2_555 n
Sr1 Sr5 N1 79.4477(5) 4_555 2_555 n
Sr1 Sr5 O3 127.39230(20) 4_555 2_555 n
Sr1 Sr5 O4 43.30490(20) 4_555 11_554 n
Sr1 Sr5 O4 43.46140(20) 4_555 -8_556 n
Sr1 Sr5 N2 85.2862(5) 4_555 1_555 n
Sr1 Sr5 N2 83.2071(5) 4_555 -9_655 n
Sr2 Sr5 Sr3 63.61150(10) 1_555 1_555 n
Sr2 Sr5 Sr5 131.95390(30) 1_555 -7_465 n
Sr2 Sr5 Sr5 117.38740(20) 1_555 -9_554 n
Sr2 Sr5 Sr6 61.29520(20) 1_555 1_555 n
Sr2 Sr5 Sr6 56.6180(4) 1_555 2_555 n
Sr2 Sr5 Si1 76.8831(4) 1_555 1_555 n
Sr2 Sr5 Si1 79.3820(6) 1_555 3_555 n
Sr2 Sr5 Si1 68.1077(4) 1_555 5_545 n
Sr2 Sr5 Si2 104.9998(6) 1_555 1_555 n
Sr2 Sr5 Si2 115.7760(4) 1_555 -7_465 n
Sr2 Sr5 O1 55.8642(4) 1_555 1_555 n
Sr2 Sr5 O1 55.38530(30) 1_555 2_555 n
Sr2 Sr5 N1 96.0167(6) 1_555 2_555 n
Sr2 Sr5 O3 46.98680(20) 1_555 2_555 n
Sr2 Sr5 O4 134.42160(20) 1_555 11_554 n
Sr2 Sr5 O4 143.16200(20) 1_555 -8_556 n
Sr2 Sr5 N2 99.2721(5) 1_555 1_555 n
Sr2 Sr5 N2 88.5445(5) 1_555 -9_655 n
Sr3 Sr5 Sr5 88.692 1_555 -7_465 n
Sr3 Sr5 Sr5 175.1136 1_555 -9_554 n
Sr3 Sr5 Sr6 94.5599 1_555 2_555 n
Sr3 Sr5 Si1 62.92190(10) 1_555 1_555 n
Sr3 Sr5 Si1 64.45010(10) 1_555 3_555 n
Sr3 Sr5 Si1 130.70700(20) 1_555 5_545 n
Sr3 Sr5 Si2 122.15030(10) 1_555 1_555 n
Sr3 Sr5 Si2 124.52200(20) 1_555 -7_465 n
Sr3 Sr5 O1 40.87540(30) 1_555 2_555 n
Sr3 Sr5 N1 91.3663 1_555 2_555 n
Sr3 Sr5 O3 109.33310(10) 1_555 2_555 n
Sr3 Sr5 O4 146.79840(30) 1_555 11_554 n
Sr3 Sr5 O4 79.64390(10) 1_555 -8_556 n
Sr3 Sr5 N2 137.17261(30) 1_555 -9_655 n
Sr5 Sr5 Sr5 93.5756 -7_465 -9_554 n
Sr5 Sr5 Sr6 89.83690(10) -7_456 1_555 n
Sr5 Sr5 Sr6 171.10020(10) -7_456 2_555 n
Sr5 Sr5 Si1 126.22450(30) -7_555 1_555 n
Sr5 Sr5 Si1 52.79900(30) -7_555 3_555 n
Sr5 Sr5 Si1 133.09320(30) -7_555 5_545 n
Sr5 Sr5 Si2 123.04630(30) -7_465 1_555 n
Sr5 Sr5 Si2 48.51170(30) -7_465 -7_465 n
Sr5 Sr5 O1 77.24750(20) -7_456 1_555 n
Sr5 Sr5 O1 124.81780(30) -7_456 2_555 n
Sr5 Sr5 N1 124.70480(30) -7_566 2_555 n
Sr5 Sr5 O3 126.14500(30) -7_566 2_555 n
Sr5 Sr5 O4 58.40550(30) -7_566 11_554 n
Sr5 Sr5 O4 44.08010(30) -7_566 -8_556 n
Sr5 Sr5 N2 42.48260(30) -7_566 1_555 n
Sr5 Sr5 N2 132.53760(30) -7_566 -9_655 n
Sr5 Sr5 Sr6 82.9712 -9_545 1_555 n
Sr5 Sr5 Sr6 82.5794 -9_545 2_555 n
Sr5 Sr5 Si1 112.34680(10) -9_644 1_555 n
Sr5 Sr5 Si1 120.29480(10) -9_644 3_555 n
Sr5 Sr5 Si1 49.50650(20) -9_644 5_545 n
Sr5 Sr5 Si2 53.06380(10) -9_554 1_555 n
Sr5 Sr5 Si2 59.84590(20) -9_554 -7_465 n
Sr5 Sr5 O1 144.0291 -9_545 1_555 n
Sr5 Sr5 O1 135.11040(30) -9_545 2_555 n
Sr5 Sr5 N1 83.7834 -9_655 2_555 n
Sr5 Sr5 O3 72.7248 -9_655 2_555 n
Sr5 Sr5 O4 36.20260(30) -9_655 11_554 n
Sr5 Sr5 O4 99.0005 -9_655 -8_556 n
Sr5 Sr5 N2 88.52410(10) -9_655 1_555 n
Sr5 Sr5 N2 39.70840(30) -9_655 -9_655 n
Sr6 Sr5 Sr6 97.6183 1_555 2_555 n
Sr6 Sr5 Si1 137.54480(20) 1_555 1_555 n
Sr6 Sr5 Si1 54.25340(10) 1_555 3_555 n
Sr6 Sr5 Si1 61.69300(20) 1_555 5_545 n
Sr6 Sr5 Si2 122.92680(10) 1_555 1_555 n
Sr6 Sr5 Si2 54.61230(20) 1_555 -7_465 n
Sr6 Sr5 O1 115.74340(10) 1_555 2_555 n
Sr6 Sr5 N1 143.64149(30) 1_555 2_555 n
Sr6 Sr5 O3 37.92320(30) 1_555 2_555 n
Sr6 Sr5 O4 76.2722 1_555 11_554 n
Sr6 Sr5 O4 133.8763(4) 1_555 -8_556 n
Sr6 Sr5 N2 47.36140(30) 1_555 1_555 n
Sr6 Sr5 N2 91.246 1_555 -9_655 n
Sr6 Sr5 Si1 49.34080(30) 2_555 1_555 n
Sr6 Sr5 Si1 135.94580(20) 2_555 3_555 n
Sr6 Sr5 Si1 48.71410(30) 2_555 5_545 n
Sr6 Sr5 Si2 48.47500(20) 2_555 1_555 n
Sr6 Sr5 Si2 133.56470(30) 2_555 -7_465 n
Sr6 Sr5 O1 110.50050(10) 2_555 1_555 n
Sr6 Sr5 O1 55.84230(30) 2_555 2_555 n
Sr6 Sr5 N1 47.05080(20) 2_555 2_555 n
Sr6 Sr5 O3 60.39360(30) 2_555 2_555 n
Sr6 Sr5 O4 118.63640(30) 2_555 11_554 n
Sr6 Sr5 O4 128.4451(4) 2_555 -8_556 n
Sr6 Sr5 N2 144.80190(30) 2_555 1_555 n
Sr6 Sr5 N2 42.89910(30) 2_555 -9_655 n
Si1 Sr5 Si1 127.35830(20) 1_555 3_555 n
Si1 Sr5 Si1 97.4393(6) 1_555 5_545 n
Si1 Sr5 Si2 59.31970(30) 1_555 1_555 n
Si1 Sr5 Si2 166.89259(10) 1_555 -7_465 n
Si1 Sr5 O1 100.67230(10) 1_555 1_555 n
Si1 Sr5 O1 27.60340(10) 1_555 2_555 n
Si1 Sr5 N1 29.42180(10) 1_555 2_555 n
Si1 Sr5 O3 106.7242(6) 1_555 2_555 n
Si1 Sr5 O4 138.87601(20) 1_555 11_554 n
Si1 Sr5 O4 84.4904(6) 1_555 -8_556 n
Si1 Sr5 N2 158.31641(10) 1_555 1_555 n
Si1 Sr5 N2 80.1508(5) 1_555 -9_655 n
Si1 Sr5 Si1 115.88180(30) 3_555 5_545 n
Si1 Sr5 Si2 173.1218 3_555 1_555 n
Si1 Sr5 Si2 61.48610(30) 3_555 -7_465 n
Si1 Sr5 O1 29.70010(10) 3_555 1_555 n
Si1 Sr5 O1 102.6050(4) 3_555 2_555 n
Si1 Sr5 N1 155.00169(10) 3_555 2_555 n
Si1 Sr5 O3 89.1822(4) 3_555 2_555 n
Si1 Sr5 O4 89.4585(4) 3_555 11_554 n
Si1 Sr5 O4 87.4821(5) 3_555 -8_556 n
Si1 Sr5 N2 32.30000(20) 3_555 1_555 n
Si1 Sr5 N2 145.13220(20) 3_555 -9_655 n
Si1 Sr5 Si2 62.06340(30) 5_545 1_555 n
Si1 Sr5 Si2 85.0323(6) 5_545 -7_465 n
Si1 Sr5 O1 114.07990(10) 5_545 1_555 n
Si1 Sr5 O1 101.6677(6) 5_545 2_555 n
Si1 Sr5 N1 84.1440(5) 5_545 2_555 n
Si1 Sr5 O3 29.46620(10) 5_545 2_555 n
Si1 Sr5 O4 78.0228(6) 5_545 11_554 n
Si1 Sr5 O4 146.77840(20) 5_545 -8_556 n
Si1 Sr5 N2 100.8630(5) 5_545 1_555 n
Si1 Sr5 N2 30.65440(20) 5_545 -9_655 n
Si2 Sr5 Si2 111.64390(30) 1_555 -7_465 n
Si2 Sr5 O1 156.86900(10) 1_555 1_555 n
Si2 Sr5 O1 84.2726(4) 1_555 2_555 n
Si2 Sr5 N1 31.05640(10) 1_555 2_555 n
Si2 Sr5 O3 90.0809(4) 1_555 2_555 n
Si2 Sr5 O4 83.6941(4) 1_555 11_554 n
Si2 Sr5 O4 91.8355(5) 1_555 -8_556 n
Si2 Sr5 N2 140.82990(20) 1_555 1_555 n
Si2 Sr5 N2 31.74630(10) 1_555 -9_655 n
Si2 Sr5 O1 89.93830(20) -7_456 1_555 n
Si2 Sr5 O1 163.97090(10) -7_456 2_555 n
Si2 Sr5 N1 139.33540(20) -7_566 2_555 n
Si2 Sr5 O3 81.7046(6) -7_566 2_555 n
Si2 Sr5 O4 29.07700(10) -7_566 11_554 n
Si2 Sr5 O4 86.4519(6) -7_566 -8_556 n
Si2 Sr5 N2 29.18620(20) -7_566 1_555 n
Si2 Sr5 N2 96.1798(5) -7_566 -9_655 n
O1 Sr5 O1 74.03790(30) 1_555 2_555 n
O1 Sr5 N1 130.0941 1_555 2_555 n
O1 Sr5 O3 84.74540(20) 1_555 2_555 n
O1 Sr5 O4 118.67590(30) 1_555 11_554 n
O1 Sr5 O4 97.94230(30) 1_555 -8_556 n
O1 Sr5 N2 142.35970(10) 1_555 -9_655 n
O1 Sr5 N1 56.48050(20) 2_555 2_555 n
O1 Sr5 O3 96.9106(5) 2_555 2_555 n
O1 Sr5 O4 166.461 2_555 11_554 n
O1 Sr5 O4 95.2055(5) 2_555 -8_556 n
O1 Sr5 N2 134.87260(20) 2_555 1_555 n
O1 Sr5 N2 96.8512(6) 2_555 -9_655 n
N1 Sr5 O3 105.7248(6) 2_555 2_555 n
N1 Sr5 O4 110.26040(30) 2_555 11_554 n
N1 Sr5 O4 81.6583(6) 2_555 -8_556 n
N1 Sr5 N2 164.6936 2_555 1_555 n
N1 Sr5 N2 58.11520(30) 2_555 -9_655 n
O3 Sr5 O4 89.2926(4) 2_555 11_554 n
O3 Sr5 O4 167.863 2_555 -8_556 n
O3 Sr5 N2 84.4338(6) 2_555 1_555 n
O3 Sr5 N2 59.69930(30) 2_555 -9_655 n
O4 Sr5 O4 79.0142(4) 11_554 -8_556 n
O4 Sr5 N2 57.55280(30) 11_554 1_555 n
O4 Sr5 N2 75.8775(6) 11_554 -9_655 n
O4 Sr5 N2 86.5222(6) -8_556 1_555 n
O4 Sr5 N2 119.44340(30) -8_556 -9_655 n
N2 Sr5 N2 121.3429(4) 1_555 -9_655 n
Sr2 Sr6 Sr3 120.89620(20) 1_555 5_545 n
Sr2 Sr6 Sr4 41.88590(20) 1_555 1_555 n
Sr2 Sr6 Sr5 51.03600(20) 1_555 1_555 n
Sr2 Sr6 Sr5 47.75130(10) 1_555 3_555 n
Sr2 Sr6 Sr6 128.54620(30) 1_555 6_555 n
Sr2 Sr6 Sr6 121.64010(10) 1_555 -11_446 n
Sr2 Sr6 Si1 73.1243(6) 1_555 3_555 n
Sr2 Sr6 Si1 64.98920(30) 1_555 4_455 n
Sr2 Sr6 Si2 96.02480(30) 1_555 3_555 n
Sr2 Sr6 Si2 97.7249(6) 1_555 4_455 n
Sr2 Sr6 Si2 106.7797(4) 1_555 -7_465 n
Sr2 Sr6 O2 123.4807(5) 1_555 -9_655 n
Sr2 Sr6 O2 129.81520(20) 1_555 -12_655 n
Sr2 Sr6 N1 75.1044(5) 1_555 -11_556 n
Sr2 Sr6 O3 40.80010(20) 1_555 2_555 n
Sr2 Sr6 N2 87.6373(6) 1_555 1_555 n
Sr2 Sr6 N2 80.1219 1_555 -11_556 n
Sr3 Sr6 Sr4 94.61370(10) 5_545 1_555 n
Sr3 Sr6 Sr5 94.8086 5_545 1_555 n
Sr3 Sr6 Sr5 168.62720(10) 5_545 3_555 n
Sr3 Sr6 Sr6 96.4363 5_545 6_555 n
Sr3 Sr6 Sr6 96.4363 5_545 -11_446 n
Sr3 Sr6 Si1 128.53130(10) 5_545 3_555 n
Sr3 Sr6 Si1 127.64530(20) 5_545 4_455 n
Sr3 Sr6 Si2 143.01891(10) 5_545 3_555 n
Sr3 Sr6 Si2 67.58220(10) 5_545 4_455 n
Sr3 Sr6 Si2 66.94370(20) 5_545 -7_465 n
Sr3 Sr6 O2 43.6702 5_545 -9_655 n
Sr3 Sr6 O2 43.63540(30) 5_545 -12_655 n
Sr3 Sr6 N1 96.66150(10) 5_545 -11_556 n
Sr3 Sr6 O3 80.4285 5_545 2_555 n
Sr3 Sr6 N2 96.6344 5_545 1_555 n
Sr3 Sr6 N2 145.3947 5_545 -11_556 n
Sr4 Sr6 Sr5 76.4696 1_555 3_555 n
Sr4 Sr6 Sr6 168.70810(10) 1_555 6_555 n
Sr4 Sr6 Sr6 97.7515 1_555 -11_446 n
Sr4 Sr6 Si1 114.9369(4) 1_555 3_555 n
Sr4 Sr6 Si1 53.35390(30) 1_555 4_455 n
Sr4 Sr6 Si2 113.95490(30) 1_555 3_555 n
Sr4 Sr6 Si2 56.5659(4) 1_555 4_455 n
Sr4 Sr6 Si2 129.35110(30) 1_555 -7_465 n
Sr4 Sr6 O2 81.78030(30) 1_555 -9_655 n
Sr4 Sr6 O2 131.58720(30) 1_555 -12_655 n
Sr4 Sr6 N1 41.7352(4) 1_555 -11_556 n
Sr4 Sr6 O3 42.41760(30) 1_555 2_555 n
Sr4 Sr6 N2 124.8574(4) 1_555 1_555 n
Sr4 Sr6 N2 84.1091 1_555 -11_556 n
Sr5 Sr6 Sr5 77.0228 1_555 3_555 n
Sr5 Sr6 Sr6 95.6073 1_555 6_555 n
Sr5 Sr6 Sr6 168.7535 1_555 -11_446 n
Sr5 Sr6 Si1 53.41610(20) 1_555 3_555 n
Sr5 Sr6 Si1 115.42120(10) 1_555 4_455 n
Sr5 Sr6 Si2 111.7519 1_555 3_555 n
Sr5 Sr6 Si2 130.70450(30) 1_555 4_455 n
Sr5 Sr6 Si2 55.85490(20) 1_555 -7_465 n
Sr5 Sr6 O2 132.96240(10) 1_555 -9_655 n
Sr5 Sr6 O2 80.09730(10) 1_555 -12_655 n
Sr5 Sr6 N1 122.31350(30) 1_555 -11_556 n
Sr5 Sr6 O3 43.63320(30) 1_555 2_555 n
Sr5 Sr6 N2 44.26030(30) 1_555 1_555 n
Sr5 Sr6 N2 118.9525 1_555 -11_556 n
Sr5 Sr6 Sr6 92.27590(10) 3_555 6_555 n
Sr5 Sr6 Sr6 91.8137 3_555 -11_446 n
Sr5 Sr6 Si1 52.22870(20) 3_555 3_555 n
Sr5 Sr6 Si1 52.03070(10) 3_555 4_455 n
Sr5 Sr6 Si2 48.35360(20) 3_555 3_555 n
Sr5 Sr6 Si2 111.70990(20) 3_555 4_455 n
Sr5 Sr6 Si2 113.2033 3_555 -7_465 n
Sr5 Sr6 O2 139.26241(10) 3_555 -9_655 n
Sr5 Sr6 O2 139.85590(20) 3_555 -12_655 n
Sr5 Sr6 N1 81.4645 3_555 -11_556 n
Sr5 Sr6 O3 88.20710(10) 3_555 2_555 n
Sr5 Sr6 N2 83.10650(10) 3_555 1_555 n
Sr5 Sr6 N2 41.9298 3_555 -11_556 n
Sr6 Sr6 Sr6 83.327 6_555 -11_446 n
Sr6 Sr6 Si1 55.60670(30) 6_555 3_555 n
Sr6 Sr6 Si1 120.01060(30) 6_555 4_455 n
Sr6 Sr6 Si2 57.11730(20) 6_555 3_555 n
Sr6 Sr6 Si2 130.62360(30) 6_555 4_455 n
Sr6 Sr6 Si2 54.2445(4) 6_555 -7_465 n
Sr6 Sr6 O2 107.94570(20) 6_555 -9_655 n
Sr6 Sr6 O2 57.6379(4) 6_555 -12_655 n
Sr6 Sr6 N1 138.4008(4) 6_555 -11_556 n
Sr6 Sr6 O3 137.87460(30) 6_555 2_555 n
Sr6 Sr6 N2 51.39130(30) 6_555 1_555 n
Sr6 Sr6 N2 88.10330(10) 6_555 -11_556 n
Sr6 Sr6 Si1 118.30900(20) -11_545 3_555 n
Sr6 Sr6 Si1 56.65990(20) -11_545 4_455 n
Sr6 Sr6 Si2 58.3616 -11_455 3_555 n
Sr6 Sr6 Si2 54.69710(30) -11_455 4_455 n
Sr6 Sr6 Si2 129.68820(30) -11_455 -7_465 n
Sr6 Sr6 O2 57.38320(10) -11_556 -9_655 n
Sr6 Sr6 O2 108.37350(10) -11_556 -12_655 n
Sr6 Sr6 N1 56.05350(30) -11_556 -11_556 n
Sr6 Sr6 O3 138.78101(30) -11_556 2_555 n
Sr6 Sr6 N2 133.93140(30) -11_556 1_555 n
Sr6 Sr6 N2 49.8953 -11_556 -11_556 n
Si1 Sr6 Si1 103.57240(30) 3_555 4_455 n
Si1 Sr6 Si2 60.76010(20) 3_555 3_555 n
Si1 Sr6 Si2 163.8034 3_555 4_455 n
Si1 Sr6 Si2 61.69300(30) 3_555 -7_465 n
Si1 Sr6 O2 163.21890(10) 3_555 -9_655 n
Si1 Sr6 O2 87.6777(4) 3_555 -12_655 n
Si1 Sr6 N1 133.69150(20) 3_555 -11_556 n
Si1 Sr6 O3 93.7085(5) 3_555 2_555 n
Si1 Sr6 N2 31.91880(10) 3_555 1_555 n
Si1 Sr6 N2 81.81150(10) 3_555 -11_556 n
Si1 Sr6 Si2 63.8079(6) 4_455 3_555 n
Si1 Sr6 Si2 60.23310(30) 4_455 4_455 n
Si1 Sr6 Si2 165.2036 4_455 -7_465 n
Si1 Sr6 O2 87.38850(20) 4_455 -9_655 n
Si1 Sr6 O2 164.25230(10) 4_455 -12_655 n
Si1 Sr6 N1 31.21280(10) 4_455 -11_556 n
Si1 Sr6 O3 92.8320(5) 4_455 2_555 n
Si1 Sr6 N2 135.09109(20) 4_455 1_555 n
Si1 Sr6 N2 32.23330(30) 4_455 -11_556 n
Si2 Sr6 Si2 108.20380(30) 3_555 4_455 n
Si2 Sr6 Si2 106.6485(5) 3_555 -7_465 n
Si2 Sr6 O2 115.25160(10) 3_555 -9_655 n
Si2 Sr6 O2 114.4356(6) 3_555 -12_655 n
Si2 Sr6 N1 90.4924(5) 3_555 -11_556 n
Si2 Sr6 O3 136.52890(10) 3_555 2_555 n
Si2 Sr6 N2 86.1570(4) 3_555 1_555 n
Si2 Sr6 N2 31.59580(30) 3_555 -11_556 n
Si2 Sr6 Si2 134.48720(20) 4_455 -7_465 n
Si2 Sr6 O2 29.88070(10) 4_455 -9_655 n
Si2 Sr6 O2 108.2499(4) 4_455 -12_655 n
Si2 Sr6 N1 30.37350(20) 4_455 -11_556 n
Si2 Sr6 O3 87.2556(6) 4_455 2_555 n
Si2 Sr6 N2 163.91350(10) 4_455 1_555 n
Si2 Sr6 N2 83.4672 4_455 -11_556 n
Si2 Sr6 O2 107.26450(20) -7_566 -9_655 n
Si2 Sr6 O2 28.62980(10) -7_566 -12_655 n
Si2 Sr6 N1 162.26430(10) -7_566 -11_556 n
Si2 Sr6 O3 87.1328(6) -7_566 2_555 n
Si2 Sr6 N2 30.11520(10) -7_566 1_555 n
Si2 Sr6 N2 137.52480(20) -7_566 -11_556 n
O2 Sr6 O2 79.35210(30) -9_655 -12_655 n
O2 Sr6 N1 59.78070(10) -9_655 -11_556 n
O2 Sr6 O3 98.46140(30) -9_655 2_555 n
O2 Sr6 N2 137.0855 -9_655 1_555 n
O2 Sr6 N2 102.341 -9_655 -11_556 n
O2 Sr6 N1 138.60651(20) -12_655 -11_556 n
O2 Sr6 O3 97.4579(5) -12_655 2_555 n
O2 Sr6 N2 57.74610(30) -12_655 1_555 n
O2 Sr6 N2 143.45580(20) -12_655 -11_556 n
N1 Sr6 O3 83.2973(6) -11_556 2_555 n
N1 Sr6 N2 161.98621(10) -11_556 1_555 n
N1 Sr6 N2 60.10400(20) -11_556 -11_556 n
O3 Sr6 N2 86.9900(6) 2_555 1_555 n
O3 Sr6 N2 117.99610(20) 2_555 -11_556 n
N2 Sr6 N2 112.46390(10) 1_555 -11_556 n
Sr4 Si1 Sr5 81.1464(4) 4_555 1_555 n
Sr4 Si1 Sr5 166.2335 4_555 2_555 n
Sr4 Si1 Sr5 98.49790(30) 4_555 -8_555 n
Sr4 Si1 Sr6 120.68880(30) 4_555 2_555 n
Sr4 Si1 Sr6 74.0477(6) 4_555 4_555 n
Sr4 Si1 O1 120.5406(5) 4_555 2_555 n
Sr4 Si1 N1 52.5238 4_555 2_555 n
Sr4 Si1 O3 55.19090(10) 4_555 4_555 n
Sr4 Si1 N2 132.77780(30) 4_555 2_555 n
Sr5 Si1 Sr5 98.38020(30) 1_555 2_555 n
Sr5 Si1 Sr5 162.0922 1_555 -8_555 n
Sr5 Si1 Sr6 78.4305(6) 1_555 2_555 n
Sr5 Si1 Sr6 117.39440(30) 1_555 4_555 n
Sr5 Si1 O1 49.94100(10) 1_555 2_555 n
Sr5 Si1 N1 60.7045 1_555 2_555 n
Sr5 Si1 O3 117.6541(5) 1_555 4_555 n
Sr5 Si1 N2 135.10651(20) 1_555 2_555 n
Sr5 Si1 Sr5 77.69450(20) 2_555 -8_555 n
Sr5 Si1 Sr6 72.33050(30) 2_555 2_555 n
Sr5 Si1 Sr6 117.5831(6) 2_555 4_555 n
Sr5 Si1 O1 52.7796(4) 2_555 2_555 n
Sr5 Si1 N1 138.8039 2_555 2_555 n
Sr5 Si1 O3 114.41850(10) 2_555 4_555 n
Sr5 Si1 N2 55.90160(20) 2_555 2_555 n
Sr5 Si1 Sr6 116.0948(6) -8_546 2_555 n
Sr5 Si1 Sr6 79.25520(30) -8_546 4_555 n
Sr5 Si1 O1 118.11770(10) -8_546 2_555 n
Sr5 Si1 N1 132.6103 -8_656 2_555 n
Sr5 Si1 O3 51.2596(4) -8_656 4_555 n
Sr5 Si1 N2 56.64080(20) -8_656 2_555 n
Sr6 Si1 Sr6 67.73340(30) 2_555 4_555 n
Sr6 Si1 O1 84.54270(30) 2_555 2_555 n
Sr6 Si1 N1 68.95480(30) 2_555 2_555 n
Sr6 Si1 O3 159.6976 2_555 4_555 n
Sr6 Si1 N2 59.7263(4) 2_555 2_555 n
Sr6 Si1 O1 152.057 4_555 2_555 n
Sr6 Si1 N1 58.48430(30) 4_555 2_555 n
Sr6 Si1 O3 92.87000(30) 4_555 4_555 n
Sr6 Si1 N2 62.8836(4) 4_555 2_555 n
O1 Si1 N1 109.22430(10) 2_555 2_555 n
O1 Si1 O3 115.06390(30) 2_555 4_555 n
O1 Si1 N2 106.66620(20) 2_555 2_555 n
N1 Si1 O3 106.77750(10) 2_555 4_555 n
N1 Si1 N2 112.3003 2_555 2_555 n
O3 Si1 N2 106.90800(30) 4_555 2_555 n
Sr4 Si2 Sr5 81.67780(30) 4_555 1_555 n
Sr4 Si2 Sr5 120.8433(5) 4_555 -9_554 n
Sr4 Si2 Sr6 117.60400(30) 4_555 2_555 n
Sr4 Si2 Sr6 71.0105(6) 4_555 4_555 n
Sr4 Si2 Sr6 158.1119 4_555 -9_545 n
Sr4 Si2 O2 112.55400(30) 4_555 -6_656 n
Sr4 Si2 N1 46.65480(10) 4_555 2_555 n
Sr4 Si2 O4 65.72650(30) 4_555 4_545 n
Sr4 Si2 N2 144.19949(10) 4_555 -9_655 n
Sr5 Si2 Sr5 78.42450(30) 1_555 -9_554 n
Sr5 Si2 Sr6 83.1714(6) 1_555 2_555 n
Sr5 Si2 Sr6 122.96460(30) 1_555 4_555 n
Sr5 Si2 Sr6 120.14090(30) 1_555 -9_545 n
Sr5 Si2 O2 155.3167 1_555 -6_656 n
Sr5 Si2 N1 67.57630(10) 1_555 2_555 n
Sr5 Si2 O4 91.5732(6) 1_555 4_545 n
Sr5 Si2 N2 62.72290(20) 1_555 -9_655 n
Sr5 Si2 Sr6 114.44190(30) -9_545 2_555 n
Sr5 Si2 Sr6 158.1541 -9_545 4_555 n
Sr5 Si2 Sr6 69.5328(6) -9_545 -9_545 n
Sr5 Si2 O2 108.16190(30) -9_655 -6_656 n
Sr5 Si2 N1 144.70711(20) -9_655 2_555 n
Sr5 Si2 O4 59.87120(20) -9_655 4_545 n
Sr5 Si2 N2 51.19190(20) -9_655 -9_655 n
Sr6 Si2 Sr6 68.1856(4) 2_555 4_555 n
Sr6 Si2 Sr6 67.3940(4) 2_555 -9_545 n
Sr6 Si2 O2 72.4067(6) 2_555 -6_656 n
Sr6 Si2 N1 71.64440(10) 2_555 2_555 n
Sr6 Si2 O4 173.1077 2_555 4_545 n
Sr6 Si2 N2 64.36480(10) 2_555 -9_655 n
Sr6 Si2 Sr6 93.3971(6) 4_555 -9_545 n
Sr6 Si2 O2 50.73660(30) 4_555 -6_656 n
Sr6 Si2 N1 57.09170(20) 4_555 2_555 n
Sr6 Si2 O4 118.6000(4) 4_555 4_545 n
Sr6 Si2 N2 130.99550(30) 4_555 -9_655 n
Sr6 Si2 O2 46.70930(30) -9_655 -6_656 n
Sr6 Si2 N1 136.39600(30) -9_655 2_555 n
Sr6 Si2 O4 111.9781(5) -9_655 4_545 n
Sr6 Si2 N2 57.68260(10) -9_655 -9_655 n
O2 Si2 N1 106.71990(10) -6_656 2_555 n
O2 Si2 O4 112.4679(6) -6_656 4_545 n
O2 Si2 N2 102.15870(20) -6_656 -9_655 n
N1 Si2 O4 110.48200(20) 2_555 4_545 n
N1 Si2 N2 115.5564 2_555 -9_655 n
O4 Si2 N2 109.23980(10) 4_545 -9_655 n
Sr2 O1 Sr3 89.24120(30) 1_555 1_555 n
Sr2 O1 Sr5 73.56660(10) 1_555 1_555 n
Sr2 O1 Sr5 72.49320(20) 1_555 3_555 n
Sr2 O1 Si1 137.7321(4) 1_555 3_555 n
Sr3 O1 Sr5 94.32490(10) 1_555 1_555 n
Sr3 O1 Sr5 92.50900(10) 1_555 3_555 n
Sr3 O1 Si1 132.98590(10) 1_555 3_555 n
Sr5 O1 Sr5 145.24280(30) 1_555 3_555 n
Sr5 O1 Si1 97.52030(20) 1_555 3_555 n
Sr5 O1 Si1 102.45560(20) 3_555 3_555 n
Sr3 O2 Sr6 90.8461(6) 1_555 -7_456 n
Sr3 O2 Sr6 92.2132(5) 1_555 -12_555 n
Sr3 O2 Si2 134.62891(10) 1_555 11_565 n
Sr6 O2 Sr6 142.57130(20) -7_456 -12_555 n
Sr6 O2 Si2 99.3826(5) -7_465 11_565 n
Sr6 O2 Si2 104.66090(20) -12_564 11_565 n
Sr4 N1 Sr5 101.9205(6) 6_555 3_555 n
Sr4 N1 Sr6 93.5994(6) 6_555 6_555 n
Sr4 N1 Si1 96.8501 6_555 3_555 n
Sr4 N1 Si2 105.79530(20) 6_555 3_555 n
Sr5 N1 Sr6 164.3452 3_555 6_555 n
Sr5 N1 Si1 89.87370(10) 3_555 3_555 n
Sr5 N1 Si2 81.36730(20) 3_555 3_555 n
Sr6 N1 Si1 90.30290(10) 6_555 3_555 n
Sr6 N1 Si2 92.53480(20) 6_555 3_555 n
Si1 N1 Si2 156.93930(20) 3_555 3_555 n
Sr2 O3 Sr4 64.05320(10) 1_555 1_555 n
Sr2 O3 Sr5 78.5775 1_555 3_555 n
Sr2 O3 Sr6 98.8487 1_555 3_555 n
Sr2 O3 Si1 128.79030(10) 1_555 4_455 n
Sr4 O3 Sr5 140.01590(10) 1_555 3_555 n
Sr4 O3 Sr6 100.7519(6) 1_555 3_555 n
Sr4 O3 Si1 93.70090(20) 1_555 4_455 n
Sr5 O3 Sr6 98.4436(6) 3_555 3_555 n
Sr5 O3 Si1 99.2742(5) 3_555 4_455 n
Sr6 O3 Si1 131.51579(10) 3_555 4_455 n
Sr1 O4 Sr5 93.97890(20) 1_565 5_555 n
Sr1 O4 Sr5 84.10400(10) 1_565 -6_465 n
Sr1 O4 Si2 131.8393(4) 1_565 4_465 n
Sr5 O4 Sr5 99.7172 5_555 -6_465 n
Sr5 O4 Si2 133.90961(20) 5_555 4_465 n
Sr5 O4 Si2 91.05180(10) -6_465 4_465 n
Sr5 N2 Sr5 97.8090(6) 1_555 -7_465 n
Sr5 N2 Sr6 88.3783(6) 1_555 1_555 n
Sr5 N2 Sr6 166.7416 1_555 6_555 n
Sr5 N2 Si1 91.7984 1_555 3_555 n
Sr5 N2 Si2 99.62180(10) 1_555 -7_465 n
Sr5 N2 Sr6 173.6826 -7_456 1_555 n
Sr5 N2 Sr6 95.1711(6) -7_456 6_555 n
Sr5 N2 Si1 92.7049 -7_555 3_555 n
Sr5 N2 Si2 85.53080(10) -7_465 -7_465 n
Sr6 N2 Sr6 78.7134(6) 1_555 6_555 n
Sr6 N2 Si1 88.3549 1_555 3_555 n
Sr6 N2 Si2 92.20220(10) 1_555 -7_465 n
Sr6 N2 Si1 84.8831 6_555 3_555 n
Sr6 N2 Si2 84.03930(10) 6_555 -7_465 n
Si1 N2 Si2 168.57680(10) 3_555 -7_465 n

loop_
_geom_bond_atom_site_label_1
_geom_bond_atom_site_label_2
_geom_bond_distance
_geom_bond_site_symmetry_2
_geom_bond_publ_flag
Sr1 Sr5 3.678250(20) -6_545 n
Sr1 Si2 3.839390(30) -6_545 n
Sr1 O4 2.536260(20) 1_545 n
Sr2 Sr4 2.713510(20) 1_555 n
Sr2 Sr5 3.230960(20) 1_555 n
Sr2 O1 2.788200(20) 1_555 n
Sr2 O3 2.410210(20) 3_555 n
Sr3 Sr6 3.610110(30) -12_555 n
Sr4 Sr2 2.713510(20) 1_555 n
Sr4 N1 2.610750(10) -11_455 n
Sr5 Si2 3.395490(20) -7_555 n
Sr5 O4 2.493830(10) -8_455 n
Sr5 N2 2.836940(20) -9_545 n
Sr6 Sr6 3.626800(30) -11_455 n
Sr6 O2 3.117030(20) -5_456 n
Sr6 N1 2.756940(20) -11_455 n
Si1 Sr6 3.730590(20) -8_555 n
Si2 O2 1.656570(10) -6_645 n
Si2 N2 1.679430(10) -9_545 n
O1 Sr2 2.788200(20) 1_555 n
O2 Sr6 2.574470(10) -7_555 n
O2 Sr6 2.516530(10) -12_555 n
O3 Sr2 2.410210(20) 1_555 n
O4 Sr1 2.536260(20) 1_565 n
O4 Sr4 3.157440(20) 1_565 n
O4 Sr5 2.937250(20) -6_555 n
N2 Sr5 2.836940(20) -7_555 n
N2 Si2 1.679440(10) -7_555 n

loop_
_pd_phase_block_id
2011-09-23T13:55|FINAL-2_phase1|f||
